data_4126206
loop_
_publ_author_name
'Sun, Bo'
'Balaji, Pandur Venkatesan'
'Kumagai, Naoya'
'Shibasaki, Masakatsu'

_publ_section_title
;
 \a-Halo Amides as Competent Latent Enolates: Direct Catalytic Asymmetric
 Mannich-Type Reaction.
;
_journal_issue 24
_journal_name_full 'Journal of the American Chemical Society'
_journal_page_first 8295
_journal_page_last 8301
_journal_paper_doi 10.1021/jacs.7b03291
_journal_volume 139
_journal_year 2017
_chemical_absolute_configuration 'CHOOSE rm ad rmad syn or unk'
_chemical_formula_moiety 'C21 H22 Cl3 N3 O3'
_chemical_formula_sum 'C21 H22 Cl3 N3 O3'
_chemical_formula_weight 470.78
_space_group_crystal_system hexagonal
_space_group_IT_number 173
_space_group_name_Hall 'P 6c'
_space_group_name_H-M_alt 'P 63'
_symmetry_space_group_name_Hall 'P 6c'
_symmetry_space_group_name_H-M 'P 63'
_atom_sites_solution_hydrogens geom
_atom_sites_solution_primary direct
_atom_sites_solution_secondary difmap
_cell_angle_alpha 90.0000
_cell_angle_beta 90.0000
_cell_angle_gamma 120.0000
_cell_formula_units_Z 6
_cell_length_a 19.4252(6)
_cell_length_b 19.4252(6)
_cell_length_c 12.1355(4)
_cell_measurement_reflns_used 29982
_cell_measurement_temperature 93
_cell_measurement_theta_max 68.23
_cell_measurement_theta_min 3.64
_cell_volume 3965.7(2)
_computing_cell_refinement 'RAPID AUTO'
_computing_data_collection 'RAPID AUTO (Rigaku, ????)'
_computing_data_reduction 'RAPID AUTO'
_computing_molecular_graphics 'CrystalStructure 4.2.2'
_computing_publication_material 'CrystalStructure 4.2.2 (Rigaku, 2016)'
_computing_structure_refinement 'SHELXL Version 2014/7 (Sheldrick, 2008)'
_computing_structure_solution 'SHELXT Version 2014/5 (Sheldrick, 2014)'
_diffrn_ambient_temperature 93
_diffrn_detector_area_resol_mean 10.000
_diffrn_measured_fraction_theta_full 1.000
_diffrn_measured_fraction_theta_max 1.000
_diffrn_measurement_device_type 'Rigaku R-AXIS RAPID'
_diffrn_measurement_method \w
_diffrn_radiation_type 'Cu K\a'
_diffrn_radiation_wavelength 1.54187
_diffrn_reflns_av_R_equivalents 0.0802
_diffrn_reflns_Laue_measured_fraction_full 1.000
_diffrn_reflns_Laue_measured_fraction_max 1.000
_diffrn_reflns_limit_h_max 23
_diffrn_reflns_limit_h_min -22
_diffrn_reflns_limit_k_max 23
_diffrn_reflns_limit_k_min -23
_diffrn_reflns_limit_l_max 14
_diffrn_reflns_limit_l_min -14
_diffrn_reflns_number 46288
_diffrn_reflns_point_group_measured_fraction_full 0.996
_diffrn_reflns_point_group_measured_fraction_max 0.996
_diffrn_reflns_theta_full 67.687
_diffrn_reflns_theta_max 68.234
_diffrn_reflns_theta_min 4.493
_diffrn_standards_number 0
_exptl_absorpt_coefficient_mu 3.337
_exptl_absorpt_correction_T_max 0.716
_exptl_absorpt_correction_T_min 0.475
_exptl_absorpt_correction_type multi-scan
_exptl_absorpt_process_details 'ABSCOR (Rigaku, 1995)'
_exptl_crystal_colour colorless
_exptl_crystal_density_diffrn 1.183
_exptl_crystal_density_method 'not measured'
_exptl_crystal_description needle
_exptl_crystal_F_000 1464.00
_exptl_crystal_size_max 0.300
_exptl_crystal_size_mid 0.200
_exptl_crystal_size_min 0.100
_refine_diff_density_max 0.28
_refine_diff_density_min -0.21
_refine_ls_abs_structure_details
;
 Flack x determined using 1741 quotients [(I+)-(I-)]/[(I+)+(I-)]
 (Parsons, Flack and Wagner, Acta Cryst. B69 (2013) 249-259).
;
_refine_ls_abs_structure_Flack 0.008(8)
_refine_ls_extinction_method none
_refine_ls_goodness_of_fit_ref 1.007
_refine_ls_hydrogen_treatment constr
_refine_ls_number_parameters 271
_refine_ls_number_reflns 4838
_refine_ls_number_restraints 1
_refine_ls_R_factor_all 0.0495
_refine_ls_R_factor_gt 0.0450
_refine_ls_shift/su_max 0.026
_refine_ls_structure_factor_coef Fsqd
_refine_ls_weighting_details 'w = 1/[\s^2^(Fo^2^)+(0.0593P)^2^] where P=(Fo^2^+2Fc^2^)/3'
_refine_ls_weighting_scheme calc
_refine_ls_wR_factor_gt 0.1009
_refine_ls_wR_factor_ref 0.1030
_reflns_Friedel_coverage 0.895
_reflns_Friedel_fraction_full 0.991
_reflns_Friedel_fraction_max 0.991
_reflns_number_gt 4351
_reflns_number_total 4838
_reflns_threshold_expression F^2^>2.0\s(F^2^)
_cod_data_source_file ja7b03291_si_006.cif
_cod_data_source_block 160920SunBo
_cod_depositor_comments 'Adding full bibliography for 4126206--4126208.cif.'
_cod_database_code 4126206
_platon_squeeze_void_probe_radius 1.20

loop_
_space_group_symop_id
_space_group_symop_operation_xyz
1 +X,+Y,+Z
2 -Y,+X-Y,+Z
3 -X+Y,-X,+Z
4 -X,-Y,1/2+Z
5 +Y,-X+Y,1/2+Z
6 +X-Y,+X,1/2+Z

loop_
_atom_site_label
_atom_site_type_symbol
_atom_site_fract_x
_atom_site_fract_y
_atom_site_fract_z
_atom_site_U_iso_or_equiv
_atom_site_adp_type
_atom_site_occupancy
_atom_site_site_symmetry_order
_atom_site_calc_flag
_atom_site_refinement_flags_posn
_atom_site_refinement_flags_adp
Cl1 Cl 0.56990(6) 0.42248(6) 0.70887(10) 0.0349(2) Uani 1 1 d . .
Cl2 Cl 0.32059(6) 0.36136(6) 0.64259(9) 0.0364(3) Uani 1 1 d . .
Cl3 Cl 0.76174(6) 0.47364(7) 0.36482(11) 0.0403(3) Uani 1 1 d . .
O1 O 0.47901(17) 0.63696(16) 0.4543(2) 0.0325(7) Uani 1 1 d . .
O2 O 0.35764(17) 0.38598(17) 0.3763(2) 0.0340(7) Uani 1 1 d . .
O3 O 0.54091(18) 0.62120(17) 0.6046(2) 0.0366(8) Uani 1 1 d . .
N4 N 0.4485(2) 0.5160(2) 0.5063(3) 0.0298(8) Uani 1 1 d . .
H4 H 0.4076 0.4985 0.4613 0.036 Uiso 1 1 calc R U
N5 N 0.3452(2) 0.26771(19) 0.4163(3) 0.0294(8) Uani 1 1 d . .
N6 N 0.3622(2) 0.2096(2) 0.5833(3) 0.0342(9) Uani 1 1 d . .
C7 C 0.4688(2) 0.4612(2) 0.5587(4) 0.0268(9) Uani 1 1 d . .
H7 H 0.4811 0.4773 0.6377 0.032 Uiso 1 1 calc R U
C8 C 0.5164(3) 0.7242(2) 0.4661(4) 0.0319(10) Uani 1 1 d . .
C9 C 0.4940(3) 0.5946(2) 0.5282(4) 0.0300(10) Uani 1 1 d . .
C10 C 0.5428(2) 0.4652(2) 0.5073(4) 0.0270(9) Uani 1 1 d . .
C11 C 0.6775(2) 0.4714(2) 0.4197(4) 0.0328(10) Uani 1 1 d . .
C12 C 0.4020(2) 0.3750(2) 0.5561(4) 0.0280(9) Uani 1 1 d . .
H12 H 0.4231 0.3411 0.5855 0.034 Uiso 1 1 calc R U
C13 C 0.3670(2) 0.3441(2) 0.4415(4) 0.0292(10) Uani 1 1 d . .
C14 C 0.3458(3) 0.2060(3) 0.4781(4) 0.0346(10) Uani 1 1 d . .
C15 C 0.6610(3) 0.4529(2) 0.5285(4) 0.0321(10) Uani 1 1 d . .
H15 H 0.6952 0.4431 0.5736 0.038 Uiso 1 1 calc R U
C16 C 0.5625(2) 0.4828(2) 0.3973(4) 0.0303(10) Uani 1 1 d . .
H16 H 0.5289 0.4928 0.3513 0.036 Uiso 1 1 calc R U
C17 C 0.3250(3) 0.1408(3) 0.4083(4) 0.0383(11) Uani 1 1 d . .
C18 C 0.3598(3) 0.1436(3) 0.6252(4) 0.0386(11) Uani 1 1 d . .
H18 H 0.3717 0.1435 0.7011 0.046 Uiso 1 1 calc R U
C19 C 0.5928(3) 0.4489(2) 0.5717(4) 0.0305(9) Uani 1 1 d . .
C20 C 0.3410(3) 0.0767(3) 0.5637(5) 0.0410(12) Uani 1 1 d . .
H20 H 0.3406 0.0322 0.5971 0.049 Uiso 1 1 calc R U
C21 C 0.6294(3) 0.4863(2) 0.3526(4) 0.0337(10) Uani 1 1 d . .
H21 H 0.6420 0.4987 0.2769 0.040 Uiso 1 1 calc R U
C22 C 0.3228(3) 0.0748(3) 0.4530(5) 0.0444(12) Uani 1 1 d . .
H22 H 0.3091 0.0292 0.4093 0.053 Uiso 1 1 calc R U
C23 C 0.4896(3) 0.7424(3) 0.5736(4) 0.0447(12) Uani 1 1 d . .
H23A H 0.5141 0.8001 0.5822 0.054 Uiso 1 1 calc R U
H23B H 0.4316 0.7182 0.5733 0.054 Uiso 1 1 calc R U
H23C H 0.5057 0.7207 0.6349 0.054 Uiso 1 1 calc R U
C24 C 0.3177(3) 0.2414(3) 0.3021(4) 0.0390(11) Uani 1 1 d . .
H24A H 0.3557 0.2797 0.2479 0.047 Uiso 1 1 calc R U
H24B H 0.2647 0.2355 0.2895 0.047 Uiso 1 1 calc R U
C25 C 0.4839(3) 0.7477(3) 0.3704(5) 0.0429(11) Uani 1 1 d . .
H25A H 0.5057 0.8054 0.3712 0.051 Uiso 1 1 calc R U
H25B H 0.4990 0.7324 0.3015 0.051 Uiso 1 1 calc R U
H25C H 0.4258 0.7208 0.3757 0.051 Uiso 1 1 calc R U
C26 C 0.6059(3) 0.7634(3) 0.4573(5) 0.0467(13) Uani 1 1 d . .
H26A H 0.6295 0.8211 0.4654 0.056 Uiso 1 1 calc R U
H26B H 0.6259 0.7432 0.5157 0.056 Uiso 1 1 calc R U
H26C H 0.6201 0.7515 0.3853 0.056 Uiso 1 1 calc R U
C27 C 0.3142(3) 0.1606(3) 0.2933(5) 0.0508(14) Uani 1 1 d . .
H27A H 0.2623 0.1196 0.2634 0.061 Uiso 1 1 calc R U
H27B H 0.3571 0.1646 0.2449 0.061 Uiso 1 1 calc R U

loop_
_atom_site_aniso_label
_atom_site_aniso_U_11
_atom_site_aniso_U_22
_atom_site_aniso_U_33
_atom_site_aniso_U_23
_atom_site_aniso_U_13
_atom_site_aniso_U_12
Cl1 0.0370(6) 0.0390(6) 0.0308(5) 0.0032(5) -0.0024(5) 0.0206(5)
Cl2 0.0350(6) 0.0354(6) 0.0396(6) -0.0022(5) 0.0059(5) 0.0183(5)
Cl3 0.0352(6) 0.0428(6) 0.0469(7) 0.0051(6) 0.0049(5) 0.0224(5)
O1 0.0374(17) 0.0258(15) 0.0361(18) -0.0007(13) -0.0069(13) 0.0171(14)
O2 0.0388(17) 0.0328(16) 0.0325(17) -0.0007(14) -0.0051(14) 0.0194(14)
O3 0.0409(18) 0.0293(16) 0.0389(19) -0.0043(13) -0.0129(15) 0.0171(14)
N4 0.0281(19) 0.0231(18) 0.039(2) -0.0041(15) -0.0084(15) 0.0137(16)
N5 0.036(2) 0.0257(18) 0.0298(19) -0.0017(15) -0.0009(16) 0.0175(16)
N6 0.039(2) 0.031(2) 0.034(2) 0.0032(16) 0.0005(17) 0.0184(18)
C7 0.030(2) 0.025(2) 0.027(2) -0.0022(17) -0.0031(18) 0.0150(18)
C8 0.036(2) 0.022(2) 0.037(3) -0.0012(19) -0.003(2) 0.0147(19)
C9 0.031(2) 0.027(2) 0.037(3) 0.0010(19) 0.001(2) 0.0183(19)
C10 0.027(2) 0.025(2) 0.030(2) 0.0008(17) -0.0011(17) 0.0141(19)
C11 0.024(2) 0.027(2) 0.044(3) 0.001(2) 0.0007(19) 0.0106(18)
C12 0.027(2) 0.028(2) 0.032(2) -0.0010(18) -0.0009(18) 0.0166(19)
C13 0.025(2) 0.027(2) 0.038(3) 0.0003(18) 0.0003(18) 0.0140(18)
C14 0.036(2) 0.029(2) 0.039(3) 0.003(2) 0.005(2) 0.016(2)
C15 0.031(2) 0.028(2) 0.038(3) 0.0029(19) -0.0016(19) 0.0153(19)
C16 0.030(2) 0.030(2) 0.035(3) 0.0045(18) -0.0014(18) 0.0175(19)
C17 0.040(3) 0.031(2) 0.043(3) -0.001(2) 0.005(2) 0.017(2)
C18 0.042(3) 0.031(2) 0.045(3) 0.005(2) 0.004(2) 0.019(2)
C19 0.030(2) 0.028(2) 0.034(3) 0.0013(19) -0.0025(19) 0.0147(19)
C20 0.039(3) 0.033(3) 0.055(3) 0.009(2) 0.013(2) 0.021(2)
C21 0.035(2) 0.034(2) 0.032(3) 0.008(2) 0.004(2) 0.018(2)
C22 0.048(3) 0.031(3) 0.057(4) -0.002(2) 0.011(2) 0.022(2)
C23 0.056(3) 0.035(3) 0.046(3) -0.004(2) -0.005(3) 0.026(2)
C24 0.047(3) 0.038(3) 0.036(3) -0.007(2) -0.006(2) 0.024(2)
C25 0.052(3) 0.030(2) 0.049(3) -0.003(2) -0.007(3) 0.022(2)
C26 0.042(3) 0.035(3) 0.061(4) 0.006(2) 0.002(2) 0.017(2)
C27 0.067(4) 0.036(3) 0.049(3) -0.009(2) 0.002(3) 0.025(3)

loop_
_atom_type_symbol
_atom_type_description
_atom_type_scat_dispersion_real
_atom_type_scat_dispersion_imag
_atom_type_scat_source
C C 0.0181 0.0091
;
International Tables for Crystallography
(Vol. C, Tables 4.2.6.8 and 6.1.1.4)
;
H H 0.0000 0.0000
;
International Tables for Crystallography
(Vol. C, Table 6.1.1.4)
;
Cl Cl 0.3639 0.7018
;
International Tables for Crystallography
(Vol. C, Tables 4.2.6.8 and 6.1.1.4)
;
N N 0.0311 0.0180
;
International Tables for Crystallography
(Vol. C, Tables 4.2.6.8 and 6.1.1.4)
;
O O 0.0492 0.0322
;
International Tables for Crystallography
(Vol. C, Tables 4.2.6.8 and 6.1.1.4)
;

loop_
_geom_angle_atom_site_label_1
_geom_angle_atom_site_label_2
_geom_angle_atom_site_label_3
_geom_angle
C9 O1 C8 120.3(3)
C9 N4 C7 118.4(3)
C9 N4 H4 120.8
C7 N4 H4 120.8
C13 N5 C14 132.4(4)
C13 N5 C24 116.7(4)
C14 N5 C24 110.9(3)
C14 N6 C18 115.0(4)
N4 C7 C12 113.7(3)
N4 C7 C10 112.1(3)
C12 C7 C10 108.0(3)
N4 C7 H7 107.6
C12 C7 H7 107.6
C10 C7 H7 107.6
O1 C8 C25 103.5(3)
O1 C8 C23 108.8(4)
C25 C8 C23 110.5(4)
O1 C8 C26 110.7(3)
C25 C8 C26 110.2(4)
C23 C8 C26 112.8(4)
O3 C9 O1 126.3(4)
O3 C9 N4 123.8(4)
O1 C9 N4 109.9(4)
C16 C10 C19 117.2(4)
C16 C10 C7 122.7(4)
C19 C10 C7 120.1(4)
C15 C11 C21 122.2(4)
C15 C11 Cl3 118.0(3)
C21 C11 Cl3 119.7(4)
C7 C12 C13 114.6(4)
C7 C12 Cl2 110.6(3)
C13 C12 Cl2 106.7(3)
C7 C12 H12 108.2
C13 C12 H12 108.2
Cl2 C12 H12 108.2
O2 C13 N5 121.1(4)
O2 C13 C12 121.0(4)
N5 C13 C12 117.9(4)
N6 C14 C17 126.1(4)
N6 C14 N5 125.1(4)
C17 C14 N5 108.9(4)
C11 C15 C19 118.1(4)
C11 C15 H15 120.9
C19 C15 H15 120.9
C21 C16 C10 121.9(4)
C21 C16 H16 119.0
C10 C16 H16 119.0
C22 C17 C14 117.7(5)
C22 C17 C27 131.9(4)
C14 C17 C27 110.3(4)
N6 C18 C20 123.7(5)
N6 C18 H18 118.1
C20 C18 H18 118.1
C15 C19 C10 121.8(4)
C15 C19 Cl1 118.3(3)
C10 C19 Cl1 119.9(3)
C18 C20 C22 119.5(5)
C18 C20 H20 120.2
C22 C20 H20 120.2
C11 C21 C16 118.7(4)
C11 C21 H21 120.6
C16 C21 H21 120.6
C17 C22 C20 118.1(4)
C17 C22 H22 121.0
C20 C22 H22 121.0
C8 C23 H23A 109.5
C8 C23 H23B 109.5
H23A C23 H23B 109.5
C8 C23 H23C 109.5
H23A C23 H23C 109.5
H23B C23 H23C 109.5
N5 C24 C27 104.0(4)
N5 C24 H24A 111.0
C27 C24 H24A 111.0
N5 C24 H24B 111.0
C27 C24 H24B 111.0
H24A C24 H24B 109.0
C8 C25 H25A 109.5
C8 C25 H25B 109.5
H25A C25 H25B 109.5
C8 C25 H25C 109.5
H25A C25 H25C 109.5
H25B C25 H25C 109.5
C8 C26 H26A 109.5
C8 C26 H26B 109.5
H26A C26 H26B 109.5
C8 C26 H26C 109.5
H26A C26 H26C 109.5
H26B C26 H26C 109.5
C17 C27 C24 105.0(4)
C17 C27 H27A 110.8
C24 C27 H27A 110.8
C17 C27 H27B 110.8
C24 C27 H27B 110.8
H27A C27 H27B 108.8

loop_
_geom_bond_atom_site_label_1
_geom_bond_atom_site_label_2
_geom_bond_distance
Cl1 C19 1.734(5)
Cl2 C12 1.804(4)
Cl3 C11 1.746(4)
O1 C9 1.344(5)
O1 C8 1.479(5)
O2 C13 1.212(5)
O3 C9 1.220(5)
N4 C9 1.354(5)
N4 C7 1.453(5)
N4 H4 0.8800
N5 C13 1.359(5)
N5 C14 1.419(5)
N5 C24 1.482(6)
N6 C14 1.309(6)
N6 C18 1.358(5)
C7 C12 1.522(5)
C7 C10 1.532(6)
C7 H7 1.0000
C8 C25 1.499(7)
C8 C23 1.511(7)
C8 C26 1.512(6)
C10 C16 1.384(6)
C10 C19 1.400(6)
C11 C15 1.364(6)
C11 C21 1.376(6)
C12 C13 1.532(6)
C12 H12 1.0000
C14 C17 1.403(6)
C15 C19 1.391(6)
C15 H15 0.9500
C16 C21 1.379(6)
C16 H16 0.9500
C17 C22 1.373(6)
C17 C27 1.490(7)
C18 C20 1.380(7)
C18 H18 0.9500
C20 C22 1.385(7)
C20 H20 0.9500
C21 H21 0.9500
C22 H22 0.9500
C23 H23A 0.9800
C23 H23B 0.9800
C23 H23C 0.9800
C24 C27 1.539(6)
C24 H24A 0.9900
C24 H24B 0.9900
C25 H25A 0.9800
C25 H25B 0.9800
C25 H25C 0.9800
C26 H26A 0.9800
C26 H26B 0.9800
C26 H26C 0.9800
C27 H27A 0.9900
C27 H27B 0.9900

loop_
_geom_torsion_atom_site_label_1
_geom_torsion_atom_site_label_2
_geom_torsion_atom_site_label_3
_geom_torsion_atom_site_label_4
_geom_torsion
C9 N4 C7 C12 163.0(4)
C9 N4 C7 C10 -74.1(5)
C9 O1 C8 C25 -179.2(4)
C9 O1 C8 C23 -61.6(5)
C9 O1 C8 C26 62.8(5)
C8 O1 C9 O3 -4.7(7)
C8 O1 C9 N4 174.9(3)
C7 N4 C9 O3 -15.1(6)
C7 N4 C9 O1 165.3(3)
N4 C7 C10 C16 -31.5(5)
C12 C7 C10 C16 94.5(5)
N4 C7 C10 C19 150.0(4)
C12 C7 C10 C19 -84.0(5)
N4 C7 C12 C13 52.4(5)
C10 C7 C12 C13 -72.7(4)
N4 C7 C12 Cl2 -68.2(4)
C10 C7 C12 Cl2 166.7(3)
C14 N5 C13 O2 -176.3(4)
C24 N5 C13 O2 6.4(6)
C14 N5 C13 C12 2.1(7)
C24 N5 C13 C12 -175.2(4)
C7 C12 C13 O2 -38.7(5)
Cl2 C12 C13 O2 84.1(4)
C7 C12 C13 N5 142.8(4)
Cl2 C12 C13 N5 -94.3(4)
C18 N6 C14 C17 1.5(7)
C18 N6 C14 N5 -179.5(4)
C13 N5 C14 N6 7.3(7)
C24 N5 C14 N6 -175.3(4)
C13 N5 C14 C17 -173.5(4)
C24 N5 C14 C17 3.9(5)
C21 C11 C15 C19 0.3(6)
Cl3 C11 C15 C19 -178.3(3)
C19 C10 C16 C21 -1.6(6)
C7 C10 C16 C21 179.9(4)
N6 C14 C17 C22 -1.3(7)
N5 C14 C17 C22 179.5(4)
N6 C14 C17 C27 -177.6(5)
N5 C14 C17 C27 3.3(5)
C14 N6 C18 C20 -0.6(7)
C11 C15 C19 C10 -1.7(6)
C11 C15 C19 Cl1 178.0(3)
C16 C10 C19 C15 2.3(6)
C7 C10 C19 C15 -179.2(4)
C16 C10 C19 Cl1 -177.4(3)
C7 C10 C19 Cl1 1.1(5)
N6 C18 C20 C22 -0.5(7)
C15 C11 C21 C16 0.4(6)
Cl3 C11 C21 C16 178.9(3)
C10 C16 C21 C11 0.3(7)
C14 C17 C22 C20 0.1(7)
C27 C17 C22 C20 175.4(5)
C18 C20 C22 C17 0.7(7)
C13 N5 C24 C27 168.9(4)
C14 N5 C24 C27 -9.0(5)
C22 C17 C27 C24 175.8(5)
C14 C17 C27 C24 -8.7(6)
N5 C24 C27 C17 10.3(5)

loop_
_platon_squeeze_void_nr
_platon_squeeze_void_average_x
_platon_squeeze_void_average_y
_platon_squeeze_void_average_z
_platon_squeeze_void_volume
_platon_squeeze_void_count_electrons
_platon_squeeze_void_content
1 0.000 0.000 -0.017 891 210 ' '
2 0.333 0.667 0.209 14 0 ' '
3 0.667 0.333 0.200 9 0 ' '
4 0.333 0.667 0.700 9 0 ' '
5 0.667 0.333 0.709 14 0 ' '
